data_4326970
loop_
_publ_author_name
'Chuan-Hung Chuang'
'Chen-Kuo Ou'
'Shan-Tung Liu'
'Anil Kumar'
'Wei-Min Ching'
'Pei-Chun Chiang'
'Mira Anne C. dela Rosa'
'Chen-Hsiung Hung'

_publ_section_title
;
 Ruthenium Complexes of Thiaporphyrin and Dithiaporphyrin
;
_journal_name_full 'Inorganic Chemistry'
_journal_page_first 11947
_journal_page_last 11957
_journal_paper_doi 10.1021/ic200977n
_journal_volume 50
_journal_year 2011
_chemical_formula_sum 'C48 H36 Cl2 N3 Ru S'
_chemical_formula_weight 858.83
_chemical_name_systematic
;
 ?
;
_space_group_IT_number 12
_symmetry_cell_setting monoclinic
_symmetry_space_group_name_Hall '-C 2y'
_symmetry_space_group_name_H-M 'C 1 2/m 1'
_atom_sites_solution_hydrogens geom
_atom_sites_solution_primary direct
_atom_sites_solution_secondary difmap
_audit_creation_method SHELXL-97
_cell_angle_alpha 90.00
_cell_angle_beta 116.673(3)
_cell_angle_gamma 90.00
_cell_formula_units_Z 4
_cell_length_a 21.218(2)
_cell_length_b 16.921(2)
_cell_length_c 15.4948(16)
_cell_measurement_temperature 298(2)
_cell_volume 4971.1(9)
_computing_cell_refinement 'Bruker SMART'
_computing_data_collection 'Bruker SMART'
_computing_data_reduction 'Bruker SHELXTL'
_computing_molecular_graphics 'Bruker SHELXTL'
_computing_publication_material 'Bruker SHELXTL'
_computing_structure_refinement 'SHELXL-97 (Sheldrick, 1997)'
_computing_structure_solution 'SHELXS-97 (Sheldrick, 1990)'
_diffrn_ambient_temperature 298(2)
_diffrn_measured_fraction_theta_full 0.994
_diffrn_measured_fraction_theta_max 0.994
_diffrn_measurement_device_type 'CCD area detector'
_diffrn_measurement_method 'phi and omega scans'
_diffrn_radiation_monochromator graphite
_diffrn_radiation_source 'fine-focus sealed tube'
_diffrn_radiation_type MoK\a
_diffrn_radiation_wavelength 0.71073
_diffrn_reflns_av_R_equivalents 0.0645
_diffrn_reflns_av_sigmaI/netI 0.2049
_diffrn_reflns_limit_h_max 26
_diffrn_reflns_limit_h_min -26
_diffrn_reflns_limit_k_max 20
_diffrn_reflns_limit_k_min -20
_diffrn_reflns_limit_l_max 19
_diffrn_reflns_limit_l_min -12
_diffrn_reflns_number 14350
_diffrn_reflns_theta_full 26.07
_diffrn_reflns_theta_max 26.07
_diffrn_reflns_theta_min 1.47
_exptl_absorpt_coefficient_mu 0.496
_exptl_absorpt_correction_T_max 0.9521
_exptl_absorpt_correction_T_min 0.9161
_exptl_absorpt_correction_type empirical
_exptl_absorpt_process_details SADABS
_exptl_crystal_colour 'Dark Brown'
_exptl_crystal_density_diffrn 1.148
_exptl_crystal_description Block
_exptl_crystal_F_000 1756
_exptl_crystal_size_max 0.18
_exptl_crystal_size_mid 0.14
_exptl_crystal_size_min 0.10
_platon_squeeze_details
;
;
_refine_diff_density_max 0.355
_refine_diff_density_min -0.620
_refine_diff_density_rms 0.120
_refine_ls_extinction_method none
_refine_ls_goodness_of_fit_ref 0.614
_refine_ls_hydrogen_treatment constr
_refine_ls_matrix_type full
_refine_ls_number_parameters 256
_refine_ls_number_reflns 5080
_refine_ls_number_restraints 0
_refine_ls_restrained_S_all 0.614
_refine_ls_R_factor_all 0.1275
_refine_ls_R_factor_gt 0.0550
_refine_ls_shift/su_max 0.001
_refine_ls_shift/su_mean 0.000
_refine_ls_structure_factor_coef Fsqd
_refine_ls_weighting_details 'calc w=1/[\s^2^(Fo^2^)+(0.1002P)^2^+0.0000P] where P=(Fo^2^+2Fc^2^)/3'
_refine_ls_weighting_scheme calc
_refine_ls_wR_factor_gt 0.1574
_refine_ls_wR_factor_ref 0.1701
_reflns_number_gt 1625
_reflns_number_total 5080
_reflns_threshold_expression >2sigma(I)
_cod_data_source_file ic200977n_si_002_5.cif
_cod_data_source_block hjh015n-sr
_cod_original_cell_volume 4970.9(9)
_cod_database_code 4326970

loop_
_symmetry_equiv_pos_as_xyz
'x, y, z'
'-x, y, -z'
'x+1/2, y+1/2, z'
'-x+1/2, y+1/2, -z'
'-x, -y, -z'
'x, -y, z'
'-x+1/2, -y+1/2, -z'
'x+1/2, -y+1/2, z'

loop_
_atom_site_label
_atom_site_type_symbol
_atom_site_fract_x
_atom_site_fract_y
_atom_site_fract_z
_atom_site_U_iso_or_equiv
_atom_site_adp_type
_atom_site_occupancy
_atom_site_symmetry_multiplicity
_atom_site_calc_flag
_atom_site_refinement_flags
Ru1 Ru 0.96986(4) 0.5000 0.72999(5) 0.0568(3) Uani 1 2 d S
S1 S 1.00626(12) 0.5000 0.89067(15) 0.0608(7) Uani 1 2 d S
Cl1 Cl 0.85359(12) 0.5000 0.71213(16) 0.0810(8) Uani 1 2 d S
Cl2 Cl 1.08625(11) 0.5000 0.75524(17) 0.0754(7) Uani 1 2 d S
N2 N 0.9273(3) 0.5000 0.5848(5) 0.058(2) Uani 1 2 d S
N1 N 0.9734(2) 0.3785(3) 0.7339(3) 0.0558(13) Uani 1 1 d .
C4 C 1.0071(3) 0.3286(4) 0.8141(4) 0.0558(16) Uani 1 1 d .
C1 C 0.9420(3) 0.3298(5) 0.6534(4) 0.0626(18) Uani 1 1 d .
C5 C 1.0557(3) 0.3481(4) 0.9090(4) 0.0571(17) Uani 1 1 d .
C2 C 0.9527(3) 0.2495(4) 0.6855(5) 0.0704(19) Uani 1 1 d .
H2A H 0.9352 0.2053 0.6462 0.084 Uiso 1 1 calc R
C6 C 1.0676(3) 0.4246(4) 0.9457(4) 0.0608(17) Uani 1 1 d .
C8 C 0.9037(3) 0.5653(5) 0.5262(4) 0.0677(19) Uani 1 1 d .
C3 C 0.9923(3) 0.2482(4) 0.7819(5) 0.0711(19) Uani 1 1 d .
H3A H 1.0074 0.2034 0.8206 0.085 Uiso 1 1 calc R
C7 C 1.1267(3) 0.4594(3) 1.0227(4) 0.077(2) Uani 1 1 d .
H7A H 1.1626 0.4297 1.0696 0.093 Uiso 1 1 calc R
C9 C 0.8675(4) 0.5388(4) 0.4285(4) 0.095(3) Uani 1 1 d .
H9A H 0.8474 0.5710 0.3742 0.115 Uiso 1 1 calc R
C11 C 1.1017(3) 0.2863(4) 0.9744(5) 0.0654(18) Uani 1 1 d .
C10 C 0.9100(3) 0.6432(5) 0.5569(4) 0.0652(19) Uani 1 1 d .
C13 C 1.1436(4) 0.2391(5) 0.9496(5) 0.088(2) Uani 1 1 d .
H13A H 1.1418 0.2451 0.8889 0.105 Uiso 1 1 calc R
C20 C 0.9083(4) 0.7190(5) 0.4153(5) 0.100(3) Uani 1 1 d .
H20A H 0.9472 0.6901 0.4209 0.120 Uiso 1 1 calc R
C14 C 1.1501(5) 0.2188(5) 1.1253(5) 0.106(3) Uani 1 1 d .
H14A H 1.1507 0.2110 1.1850 0.127 Uiso 1 1 calc R
C18 C 0.8807(3) 0.7054(4) 0.4795(4) 0.071(2) Uani 1 1 d .
C12 C 1.1058(3) 0.2760(4) 1.0638(5) 0.082(2) Uani 1 1 d .
H12A H 1.0789 0.3073 1.0838 0.098 Uiso 1 1 calc R
C16 C 1.1923(4) 0.1743(5) 1.1008(7) 0.096(3) Uani 1 1 d .
C15 C 1.1882(4) 0.1833(5) 1.0113(7) 0.101(3) Uani 1 1 d .
H15A H 1.2154 0.1517 0.9918 0.121 Uiso 1 1 calc R
C23 C 0.8221(4) 0.8186(5) 0.3311(5) 0.088(2) Uani 1 1 d .
C22 C 0.8793(4) 0.7743(5) 0.3431(5) 0.104(3) Uani 1 1 d .
H22A H 0.8992 0.7819 0.3012 0.125 Uiso 1 1 calc R
C19 C 0.8228(4) 0.7486(5) 0.4683(5) 0.101(3) Uani 1 1 d .
H19A H 0.8022 0.7403 0.5094 0.122 Uiso 1 1 calc R
C21 C 0.7946(4) 0.8055(5) 0.3943(6) 0.110(3) Uani 1 1 d .
H21A H 0.7559 0.8352 0.3883 0.132 Uiso 1 1 calc R
C17 C 1.2429(5) 0.1146(5) 1.1698(6) 0.161(4) Uani 1 1 d .
H17A H 1.2389 0.1150 1.2291 0.241 Uiso 1 1 calc R
H17B H 1.2903 0.1281 1.1827 0.241 Uiso 1 1 calc R
H17C H 1.2317 0.0629 1.1415 0.241 Uiso 1 1 calc R
C24 C 0.7906(4) 0.8782(5) 0.2498(5) 0.133(3) Uani 1 1 d .
H24A H 0.7516 0.9044 0.2529 0.199 Uiso 1 1 calc R
H24B H 0.7745 0.8515 0.1889 0.199 Uiso 1 1 calc R
H24C H 0.8258 0.9165 0.2560 0.199 Uiso 1 1 calc R

loop_
_atom_site_aniso_label
_atom_site_aniso_U_11
_atom_site_aniso_U_22
_atom_site_aniso_U_33
_atom_site_aniso_U_23
_atom_site_aniso_U_13
_atom_site_aniso_U_12
Ru1 0.0510(5) 0.0765(6) 0.0344(4) 0.000 0.0117(3) 0.000
S1 0.0617(15) 0.0755(19) 0.0355(12) 0.000 0.0132(11) 0.000
Cl1 0.0521(15) 0.125(2) 0.0636(16) 0.000 0.0243(12) 0.000
Cl2 0.0491(15) 0.103(2) 0.0726(17) 0.000 0.0257(12) 0.000
N2 0.043(4) 0.082(6) 0.041(4) 0.000 0.012(3) 0.000
N1 0.051(3) 0.071(4) 0.037(3) -0.009(3) 0.013(2) -0.005(3)
C4 0.063(4) 0.054(5) 0.045(4) 0.002(3) 0.020(3) 0.002(3)
C1 0.051(4) 0.081(6) 0.048(4) -0.014(4) 0.016(3) -0.011(4)
C5 0.057(4) 0.068(5) 0.041(4) 0.000(3) 0.017(3) 0.002(4)
C2 0.070(5) 0.065(6) 0.073(5) -0.009(4) 0.029(4) -0.006(4)
C6 0.061(4) 0.073(5) 0.035(3) 0.012(3) 0.009(3) 0.010(4)
C8 0.064(5) 0.090(6) 0.036(4) 0.005(4) 0.011(3) 0.004(4)
C3 0.071(5) 0.077(6) 0.056(5) -0.006(4) 0.020(4) -0.007(4)
C7 0.073(4) 0.085(6) 0.040(4) 0.011(3) -0.004(3) 0.004(3)
C9 0.108(6) 0.124(8) 0.031(4) 0.009(3) 0.012(4) 0.013(4)
C11 0.064(5) 0.071(5) 0.051(4) 0.006(4) 0.017(3) 0.003(4)
C10 0.051(4) 0.100(6) 0.038(4) 0.015(4) 0.013(3) 0.008(4)
C13 0.095(6) 0.085(6) 0.076(6) 0.001(5) 0.032(5) 0.007(5)
C20 0.067(5) 0.169(9) 0.067(5) 0.045(5) 0.033(4) 0.039(5)
C14 0.110(7) 0.120(8) 0.070(6) 0.043(5) 0.024(5) 0.018(6)
C18 0.054(4) 0.104(6) 0.045(4) 0.019(4) 0.013(3) 0.008(4)
C12 0.081(5) 0.095(6) 0.060(5) 0.014(4) 0.023(4) 0.010(4)
C16 0.079(6) 0.071(6) 0.102(7) 0.023(5) 0.009(5) 0.009(5)
C15 0.089(6) 0.095(7) 0.099(7) 0.007(6) 0.026(5) 0.015(5)
C23 0.081(6) 0.119(7) 0.059(5) 0.029(4) 0.027(4) 0.020(5)
C22 0.093(6) 0.162(9) 0.068(5) 0.056(5) 0.046(5) 0.024(6)
C19 0.081(6) 0.144(8) 0.091(6) 0.048(5) 0.049(5) 0.038(5)
C21 0.081(6) 0.152(9) 0.100(7) 0.054(6) 0.042(5) 0.063(6)
C17 0.140(9) 0.109(8) 0.164(10) 0.050(7) 0.006(7) 0.034(7)
C24 0.134(8) 0.150(9) 0.099(7) 0.071(6) 0.040(6) 0.048(7)

loop_
_atom_type_symbol
_atom_type_description
_atom_type_scat_dispersion_real
_atom_type_scat_dispersion_imag
_atom_type_scat_source
C C 0.0033 0.0016 'International Tables Vol C Tables 4.2.6.8 and 6.1.1.4'
H H 0.0000 0.0000 'International Tables Vol C Tables 4.2.6.8 and 6.1.1.4'
N N 0.0061 0.0033 'International Tables Vol C Tables 4.2.6.8 and 6.1.1.4'
S S 0.1246 0.1234 'International Tables Vol C Tables 4.2.6.8 and 6.1.1.4'
Cl Cl 0.1484 0.1585 'International Tables Vol C Tables 4.2.6.8 and 6.1.1.4'
Ru Ru -1.2594 0.8363 'International Tables Vol C Tables 4.2.6.8 and 6.1.1.4'

loop_
_geom_angle_atom_site_label_1
_geom_angle_atom_site_label_2
_geom_angle_atom_site_label_3
_geom_angle
_geom_angle_site_symmetry_1
_geom_angle_site_symmetry_3
N2 Ru1 N1 91.44(13) . .
N2 Ru1 N1 91.44(13) . 6_565
N1 Ru1 N1 176.0(3) . 6_565
N2 Ru1 S1 174.22(19) . .
N1 Ru1 S1 88.71(13) . .
N1 Ru1 S1 88.71(13) 6_565 .
N2 Ru1 Cl2 95.62(19) . .
N1 Ru1 Cl2 88.47(13) . .
N1 Ru1 Cl2 88.47(13) 6_565 .
S1 Ru1 Cl2 90.15(9) . .
N2 Ru1 Cl1 87.02(19) . .
N1 Ru1 Cl1 91.47(13) . .
N1 Ru1 Cl1 91.47(13) 6_565 .
S1 Ru1 Cl1 87.21(8) . .
Cl2 Ru1 Cl1 177.36(9) . .
C6 S1 C6 93.8(5) . 6_565
C6 S1 Ru1 110.5(2) . .
C6 S1 Ru1 110.5(2) 6_565 .
C8 N2 C8 107.0(8) . 6_565
C8 N2 Ru1 125.9(4) . .
C8 N2 Ru1 125.9(4) 6_565 .
C1 N1 C4 106.6(5) . .
C1 N1 Ru1 124.8(5) . .
C4 N1 Ru1 128.7(4) . .
N1 C4 C5 128.9(6) . .
N1 C4 C3 108.6(5) . .
C5 C4 C3 122.0(6) . .
N1 C1 C10 124.5(7) . 6_565
N1 C1 C2 108.3(6) . .
C10 C1 C2 127.0(6) 6_565 .
C6 C5 C4 124.1(6) . .
C6 C5 C11 115.8(5) . .
C4 C5 C11 120.1(6) . .
C3 C2 C1 108.9(6) . .
C3 C2 H2A 125.5 . .
C1 C2 H2A 125.5 . .
C5 C6 C7 131.5(6) . .
C5 C6 S1 121.4(5) . .
C7 C6 S1 106.9(5) . .
N2 C8 C10 126.0(6) . .
N2 C8 C9 108.2(7) . .
C10 C8 C9 125.7(6) . .
C2 C3 C4 107.5(6) . .
C2 C3 H3A 126.3 . .
C4 C3 H3A 126.3 . .
C6 C7 C7 114.6(4) . 6_565
C6 C7 H7A 122.7 . .
C7 C7 H7A 122.7 6_565 .
C9 C9 C8 108.3(4) 6_565 .
C9 C9 H9A 125.9 6_565 .
C8 C9 H9A 125.9 . .
C12 C11 C13 117.1(6) . .
C12 C11 C5 120.8(6) . .
C13 C11 C5 122.1(6) . .
C8 C10 C1 126.6(6) . 6_565
C8 C10 C18 116.8(6) . .
C1 C10 C18 116.6(7) 6_565 .
C11 C13 C15 122.4(8) . .
C11 C13 H13A 118.8 . .
C15 C13 H13A 118.8 . .
C18 C20 C22 121.3(7) . .
C18 C20 H20A 119.3 . .
C22 C20 H20A 119.3 . .
C16 C14 C12 121.8(8) . .
C16 C14 H14A 119.1 . .
C12 C14 H14A 119.1 . .
C20 C18 C19 117.7(6) . .
C20 C18 C10 122.3(6) . .
C19 C18 C10 120.0(6) . .
C11 C12 C14 120.3(7) . .
C11 C12 H12A 119.8 . .
C14 C12 H12A 119.8 . .
C14 C16 C15 118.6(8) . .
C14 C16 C17 121.6(10) . .
C15 C16 C17 119.8(10) . .
C16 C15 C13 119.7(8) . .
C16 C15 H15A 120.1 . .
C13 C15 H15A 120.1 . .
C21 C23 C22 116.9(7) . .
C21 C23 C24 122.3(7) . .
C22 C23 C24 120.8(7) . .
C20 C22 C23 122.1(7) . .
C20 C22 H22A 119.0 . .
C23 C22 H22A 119.0 . .
C18 C19 C21 119.8(7) . .
C18 C19 H19A 120.1 . .
C21 C19 H19A 120.1 . .
C23 C21 C19 122.2(7) . .
C23 C21 H21A 118.9 . .
C19 C21 H21A 118.9 . .
C16 C17 H17A 109.5 . .
C16 C17 H17B 109.5 . .
H17A C17 H17B 109.5 . .
C16 C17 H17C 109.5 . .
H17A C17 H17C 109.5 . .
H17B C17 H17C 109.5 . .
C23 C24 H24A 109.5 . .
C23 C24 H24B 109.5 . .
H24A C24 H24B 109.5 . .
C23 C24 H24C 109.5 . .
H24A C24 H24C 109.5 . .
H24B C24 H24C 109.5 . .

loop_
_geom_bond_atom_site_label_1
_geom_bond_atom_site_label_2
_geom_bond_distance
_geom_bond_site_symmetry_2
Ru1 N2 2.013(7) .
Ru1 N1 2.057(5) .
Ru1 N1 2.057(5) 6_565
Ru1 S1 2.251(2) .
Ru1 Cl2 2.320(2) .
Ru1 Cl1 2.356(2) .
S1 C6 1.748(6) .
S1 C6 1.748(6) 6_565
N2 C8 1.373(7) .
N2 C8 1.373(7) 6_565
N1 C1 1.390(7) .
N1 C4 1.404(7) .
C4 C5 1.404(8) .
C4 C3 1.434(8) .
C1 C10 1.413(8) 6_565
C1 C2 1.429(8) .
C5 C6 1.391(8) .
C5 C11 1.477(8) .
C2 C3 1.346(8) .
C2 H2A 0.9300 .
C6 C7 1.414(8) .
C8 C10 1.388(9) .
C8 C9 1.427(8) .
C3 H3A 0.9300 .
C7 C7 1.375(12) 6_565
C7 H7A 0.9300 .
C9 C9 1.313(13) 6_565
C9 H9A 0.9300 .
C11 C12 1.359(8) .
C11 C13 1.373(8) .
C10 C1 1.413(8) 6_565
C10 C18 1.504(8) .
C13 C15 1.374(9) .
C13 H13A 0.9300 .
C20 C18 1.381(8) .
C20 C22 1.373(9) .
C20 H20A 0.9300 .
C14 C16 1.347(10) .
C14 C12 1.386(9) .
C14 H14A 0.9300 .
C18 C19 1.372(8) .
C12 H12A 0.9300 .
C16 C15 1.358(10) .
C16 C17 1.512(10) .
C15 H15A 0.9300 .
C23 C21 1.364(9) .
C23 C22 1.366(9) .
C23 C24 1.515(9) .
C22 H22A 0.9300 .
C19 C21 1.409(9) .
C19 H19A 0.9300 .
C21 H21A 0.9300 .
C17 H17A 0.9600 .
C17 H17B 0.9600 .
C17 H17C 0.9600 .
C24 H24A 0.9600 .
C24 H24B 0.9600 .
C24 H24C 0.9600 .

loop_
_platon_squeeze_void_nr
_platon_squeeze_void_average_x
_platon_squeeze_void_average_y
_platon_squeeze_void_average_z
_platon_squeeze_void_volume
_platon_squeeze_void_count_electrons
_platon_squeeze_void_content
1 0.000 0.000 -0.010 701 293 ' '
2 0.500 0.500 -0.005 701 293 ' '
